data_1576820
loop_
_publ_author_name
'Wang, Xin'
'Zhang, Yuchan'
'Zhang, Lei'
'Gu, Qianfeng'
'Liu, Qi'
'Ren, Yang'
'Lee, Chun-Sing'
'Zhang, Qichun'

_publ_section_title
;
 Crystalline covalent organic polymer as an effective zincophilic
 protective layer to boost the performance of aqueous zinc-ion batteries.
;
_journal_issue 17
_journal_name_full 'Chemical science'
_journal_page_first 8692
_journal_page_last 8700
_journal_paper_doi 10.1039/d5sc08630b
_journal_volume 17
_journal_year 2026
_chemical_formula_moiety 'B C31 N O2 S2, 0.5(C7), 0.25[C7H8]'
_chemical_formula_sum 'C33.5 H22 B N2 O2 S2'
_chemical_formula_weight 559.46
_space_group_crystal_system monoclinic
_space_group_IT_number 13
_space_group_name_Hall '-P 2yc'
_space_group_name_H-M_alt 'P 1 2/c 1'
_atom_sites_solution_hydrogens geom
_atom_sites_solution_primary dual
_audit_creation_date 2025-04-08
_audit_creation_method
;
Olex2 1.5
(compiled 2024.02.16 svn.r378c4104 for OlexSys, GUI svn.r6928)
;
_audit_update_record
;
2025-05-12 deposited with the CCDC.	2026-03-05 downloaded from the CCDC.
;
_cell_angle_alpha 90
_cell_angle_beta 108.981(11)
_cell_angle_gamma 90
_cell_formula_units_Z 4
_cell_length_a 11.9161(10)
_cell_length_b 17.3545(10)
_cell_length_c 14.1611(15)
_cell_measurement_reflns_used 2173
_cell_measurement_temperature 293.00
_cell_measurement_theta_max 65.6740
_cell_measurement_theta_min 3.9120
_cell_volume 2769.3(4)
_computing_molecular_graphics 'Olex2 1.5 (Dolomanov et al., 2009)'
_computing_publication_material 'Olex2 1.5 (Dolomanov et al., 2009)'
_computing_structure_refinement 'SHELXL 2014/7 (Sheldrick, 2015)'
_computing_structure_solution 'SHELXT 2018/2 (Sheldrick, 2018)'
_diffrn_ambient_temperature 293.00
_diffrn_measured_fraction_theta_full 0.970
_diffrn_measured_fraction_theta_max 0.959
_diffrn_measurement_device_type 'four-circle diffractometer'
_diffrn_radiation_type CuK\a
_diffrn_radiation_wavelength 1.54184
_diffrn_reflns_av_R_equivalents 0.1274
_diffrn_reflns_av_unetI/netI 0.1641
_diffrn_reflns_Laue_measured_fraction_full 0.970
_diffrn_reflns_Laue_measured_fraction_max 0.959
_diffrn_reflns_limit_h_max 14
_diffrn_reflns_limit_h_min -13
_diffrn_reflns_limit_k_max 20
_diffrn_reflns_limit_k_min -20
_diffrn_reflns_limit_l_max 10
_diffrn_reflns_limit_l_min -16
_diffrn_reflns_number 16668
_diffrn_reflns_point_group_measured_fraction_full 0.970
_diffrn_reflns_point_group_measured_fraction_max 0.959
_diffrn_reflns_theta_full 67.684
_diffrn_reflns_theta_max 68.437
_diffrn_reflns_theta_min 3.923
_exptl_absorpt_coefficient_mu 2.017
_exptl_absorpt_correction_T_max 1.00000
_exptl_absorpt_correction_T_min 0.47963
_exptl_absorpt_correction_type multi-scan
_exptl_crystal_colour 'clear dark green'
_exptl_crystal_colour_lustre clear
_exptl_crystal_colour_modifier dark
_exptl_crystal_colour_primary green
_exptl_crystal_density_diffrn 1.342
_exptl_crystal_description Dark
_exptl_crystal_F_000 1160
_refine_diff_density_max 0.356
_refine_diff_density_min -0.282
_refine_diff_density_rms 0.061
_refine_ls_extinction_method none
_refine_ls_goodness_of_fit_ref 1.004
_refine_ls_hydrogen_treatment constr
_refine_ls_matrix_type full
_refine_ls_number_parameters 386
_refine_ls_number_reflns 4891
_refine_ls_number_restraints 66
_refine_ls_restrained_S_all 1.000
_refine_ls_R_factor_all 0.1749
_refine_ls_R_factor_gt 0.0901
_refine_ls_shift/su_max 0.000
_refine_ls_shift/su_mean 0.000
_refine_ls_structure_factor_coef Fsqd
_refine_ls_weighting_details 'w=1/[\s^2^(Fo^2^)+(0.0700P)^2^] where P=(Fo^2^+2Fc^2^)/3'
_refine_ls_weighting_scheme calc
_refine_ls_wR_factor_gt 0.2062
_refine_ls_wR_factor_ref 0.2538
_reflns_Friedel_coverage 0.000
_reflns_number_gt 2088
_reflns_number_total 4891
_reflns_threshold_expression 'I > 2\s(I)'
_cod_data_source_file d5sc08630b5.cif
_cod_data_source_block CityU-51
_cod_depositor_comments 'Adding full bibliography for 1576820.cif.'
_cod_original_formula_sum 'C33.50 H22 B N2 O2 S2'
_cod_database_code 1576820
_shelx_shelxl_version_number 2014/7
_shelx_space_group_comment
;
The symmetry employed for this shelxl refinement is uniquely defined
by the following loop, which should always be used as a source of
symmetry information in preference to the above space-group names.
They are only intended as comments.
;
_olex2_refinement_description
;
1. Restrained distances
 C35-C34 = C34-C33
 1.37 with sigma of 0.02
 C37-C36 = C36-C35
 1.36 with sigma of 0.02
 C36-C34 = C35-C33
 2.37 with sigma of 0.04
 C37-C35
 2.36 with sigma of 0.04
 C37-C36 \\sim C36-C35 \\sim C35-C34 \\sim C34-C33
 with sigma of 0.02
 C34-C36 \\sim C35-C37 \\sim C35-C33 \\sim C33-C37
 with sigma of 0.04
2. Restrained planarity
 C37, C36, C35, C34, C33
 with sigma of 0.1
3. Uiso/Uaniso restraints and constraints
C37 \\sim C36 \\sim C35 \\sim C34 \\sim C33: within 2A with sigma of 0.04 and
sigma for terminal atoms of 0.08 within 2A
4. Rigid body (RIGU) restrains
 C37, C36, C35, C34, C33
 with sigma for 1-2 distances of 0.004 and sigma for 1-3 distances of 0.004
5. Others
 Fixed Sof: C32(0.5) C33(0.5) H33(0.5) C34(0.5) H34(0.5) C35(0.5) H35(0.5)
 C36(0.5) H36(0.5) C37(0.5) H37(0.5) C31(0.5) H31A(0.5) H31B(0.5) H31C(0.5)
6.a Aromatic/amide H refined with riding coordinates:
 C21(H21), C14(H14), C15(H15), C16(H16), C24(H24), C20(H20), C19(H19), C6(H6),
 C9(H9), C27(H27), C7(H7), C3(H3), C28(H28), C22(H22), C30(H30), C2(H2),
 C33(H33), C34(H34), C35(H35), C36(H36), C37(H37), C29(H29), C1(H1)
6.b Fitted hexagon refined as free rotating group:
 C32(C33,C34,C35,C36,C37)
6.c Idealised Me refined as rotating group:
 C31(H31A,H31B,H31C)
;
_olex2_submission_special_instructions 'No special instructions were received'

loop_
_space_group_symop_operation_xyz
'x, y, z'
'-x, y, -z+1/2'
'-x, -y, -z'
'x, -y, z-1/2'

loop_
_atom_site_label
_atom_site_type_symbol
_atom_site_fract_x
_atom_site_fract_y
_atom_site_fract_z
_atom_site_U_iso_or_equiv
_atom_site_adp_type
_atom_site_occupancy
_atom_site_site_symmetry_order
_atom_site_calc_flag
_atom_site_refinement_flags_posn
_atom_site_refinement_flags_adp
_atom_site_refinement_flags_occupancy
_atom_site_disorder_assembly
_atom_site_disorder_group
S1 S 0.58235(14) -0.00355(7) 0.38336(14) 0.0937(6) Uani 1 1 d . . . . .
S2 S 0.57525(14) 0.11490(7) 0.52911(13) 0.0914(6) Uani 1 1 d . . . . .
O1 O 0.8946(3) 0.59939(19) 0.4658(3) 0.0854(11) Uani 1 1 d . . . . .
O2 O 0.7359(3) 0.64247(19) 0.5151(3) 0.0863(11) Uani 1 1 d . . . . .
N2 N 0.7706(4) 0.5005(2) 0.5105(4) 0.0734(12) Uani 1 1 d . . . . .
C17 C 0.7864(4) 0.3671(3) 0.4773(5) 0.0750(15) Uani 1 1 d . . . . .
C18 C 0.6786(4) 0.3518(3) 0.4924(4) 0.0730(14) Uani 1 1 d . . . . .
C23 C 0.9170(4) 0.5830(3) 0.6509(5) 0.0744(15) Uani 1 1 d . . . . .
C13 C 0.6938(4) 0.2181(3) 0.4552(4) 0.0764(15) Uani 1 1 d . . . . .
C21 C 0.6682(5) 0.4854(3) 0.5278(5) 0.0846(17) Uani 1 1 d . . . . .
H21 H 0.6290 0.5257 0.5470 0.102 Uiso 1 1 calc R U . . .
C14 C 0.8058(5) 0.2328(3) 0.4436(5) 0.0897(18) Uani 1 1 d . . . . .
H14 H 0.8485 0.1925 0.4286 0.108 Uiso 1 1 calc R U . . .
C15 C 0.6338(4) 0.2767(3) 0.4798(5) 0.0788(16) Uani 1 1 d . . . . .
H15 H 0.5612 0.2668 0.4886 0.095 Uiso 1 1 calc R U . . .
C8 C 0.6943(5) 0.0928(3) 0.2896(5) 0.0830(16) Uani 1 1 d . . . . .
C16 C 0.8511(5) 0.3053(3) 0.4544(5) 0.0902(18) Uani 1 1 d . . . . .
H16 H 0.9245 0.3145 0.4467 0.108 Uiso 1 1 calc R U . . .
C24 C 0.9609(4) 0.6492(3) 0.7016(4) 0.0862(17) Uani 1 1 d . . . . .
H24 H 0.9374 0.6962 0.6697 0.103 Uiso 1 1 calc R U . . .
C25 C 0.7343(6) 0.6787(3) 0.4287(5) 0.0878(17) Uani 1 1 d . . . . .
C20 C 0.6195(4) 0.4142(3) 0.5184(5) 0.0890(18) Uani 1 1 d . . . . .
H20 H 0.5473 0.4066 0.5291 0.107 Uiso 1 1 calc R U . . .
C26 C 0.8272(6) 0.6540(3) 0.3992(5) 0.0911(18) Uani 1 1 d . . . . .
C19 C 0.8272(4) 0.4432(3) 0.4855(5) 0.0806(16) Uani 1 1 d . . . . .
H19 H 0.8975 0.4536 0.4727 0.097 Uiso 1 1 calc R U . . .
C6 C 0.7545(5) 0.0355(4) 0.2660(6) 0.101(2) Uani 1 1 d . . . . .
H6 H 0.7663 -0.0099 0.3028 0.121 Uiso 1 1 calc R U . . .
C4 C 0.8015(5) 0.0423(4) 0.1851(6) 0.099(2) Uani 1 1 d . . . . .
C11 C 0.5322(4) 0.0238(3) 0.4827(4) 0.0772(15) Uani 1 1 d . . . . .
C12 C 0.6441(4) 0.1399(3) 0.4422(5) 0.0837(17) Uani 1 1 d . . . . .
C10 C 0.6472(4) 0.0859(3) 0.3747(5) 0.0828(16) Uani 1 1 d . . . . .
C5 C 0.7834(5) 0.1148(4) 0.1339(6) 0.101(2) Uani 1 1 d . . . . .
C9 C 0.6717(5) 0.1624(3) 0.2320(5) 0.0986(19) Uani 1 1 d . . . . .
H9 H 0.6250 0.2009 0.2457 0.118 Uiso 1 1 calc R U . . .
N1 N 0.8961(6) 0.0709(5) 0.0300(6) 0.153(3) Uani 1 1 d . . . . .
B1 B 0.8328(5) 0.5854(3) 0.5378(6) 0.080(2) Uani 1 1 d . . . . .
C27 C 0.6584(6) 0.7343(4) 0.3770(6) 0.109(2) Uani 1 1 d . . . . .
H27 H 0.5959 0.7510 0.3974 0.131 Uiso 1 1 calc R U . . .
C7 C 0.7186(6) 0.1718(4) 0.1575(6) 0.109(2) Uani 1 1 d . . . . .
H7 H 0.7064 0.2178 0.1221 0.131 Uiso 1 1 calc R U . . .
C3 C 0.8629(6) -0.0139(4) 0.1549(7) 0.123(3) Uani 1 1 d . . . . .
H3 H 0.8740 -0.0622 0.1850 0.148 Uiso 1 1 calc R U . . .
C28 C 0.8506(7) 0.6819(4) 0.3163(6) 0.114(2) Uani 1 1 d . . . . .
H28 H 0.9134 0.6645 0.2966 0.137 Uiso 1 1 calc R U . . .
C22 C 0.9609(6) 0.5169(3) 0.7019(6) 0.125(3) Uani 1 1 d . . . . .
H22 H 0.9370 0.4699 0.6703 0.150 Uiso 1 1 calc R U . . .
C30 C 0.7698(9) 0.7397(5) 0.2639(6) 0.137(3) Uani 1 1 d . . . . .
H30 H 0.7797 0.7616 0.2071 0.164 Uiso 1 1 calc R U . . .
C2 C 0.8359(6) 0.1241(5) 0.0560(6) 0.131(3) Uani 1 1 d . . . . .
H2 H 0.8260 0.1711 0.0227 0.158 Uiso 1 1 calc R U . . .
C32 C 0.577(2) 0.4166(7) 0.253(3) 0.179(12) Uani 0.5 1 d G . P A -1
C33 C 0.6103(18) 0.4933(8) 0.2524(19) 0.156(7) Uani 0.5 1 d DG U P A -1
H33 H 0.6855 0.5056 0.2507 0.187 Uiso 0.5 1 calc R U P A -1
C34 C 0.531(2) 0.5517(6) 0.255(3) 0.167(7) Uani 0.5 1 d DG U P A -1
H34 H 0.5537 0.6030 0.2546 0.201 Uiso 0.5 1 calc R U P A -1
C35 C 0.419(2) 0.5333(7) 0.257(2) 0.182(8) Uani 0.5 1 d DG U P A -1
H35 H 0.3660 0.5723 0.2590 0.218 Uiso 0.5 1 calc R U P A -1
C36 C 0.3853(19) 0.4566(9) 0.258(2) 0.190(9) Uani 0.5 1 d DG U P A -1
H36 H 0.3101 0.4443 0.2595 0.228 Uiso 0.5 1 calc R U P A -1
C37 C 0.464(2) 0.3983(6) 0.255(3) 0.222(14) Uani 0.5 1 d DG U P A -1
H37 H 0.4419 0.3469 0.2556 0.266 Uiso 0.5 1 calc R U P A -1
C29 C 0.6765(9) 0.7645(5) 0.2949(8) 0.143(3) Uani 1 1 d . . . . .
H29 H 0.6256 0.8026 0.2587 0.172 Uiso 1 1 calc R U . . .
C1 C 0.9077(8) 0.0025(6) 0.0794(8) 0.148(3) Uani 1 1 d . . . . .
H1 H 0.9496 -0.0364 0.0603 0.177 Uiso 1 1 calc R U . . .
C31 C 0.6547(12) 0.3635(8) 0.2296(9) 0.113(4) Uani 0.5 1 d . . P A -1
H31A H 0.6184 0.3442 0.1630 0.170 Uiso 0.5 1 calc R U P A -1
H31B H 0.6705 0.3214 0.2760 0.170 Uiso 0.5 1 calc R U P A -1
H31C H 0.7278 0.3889 0.2340 0.170 Uiso 0.5 1 calc R U P A -1

loop_
_atom_site_aniso_label
_atom_site_aniso_U_11
_atom_site_aniso_U_22
_atom_site_aniso_U_33
_atom_site_aniso_U_23
_atom_site_aniso_U_13
_atom_site_aniso_U_12
S1 0.1177(12) 0.0781(9) 0.1101(14) -0.0174(8) 0.0712(11) -0.0235(7)
S2 0.1158(11) 0.0741(8) 0.1063(13) -0.0139(8) 0.0662(11) -0.0193(7)
O1 0.080(2) 0.075(2) 0.105(3) 0.003(2) 0.036(2) 0.0020(18)
O2 0.088(2) 0.079(2) 0.095(3) 0.002(2) 0.033(2) 0.0157(18)
N2 0.070(3) 0.071(2) 0.087(4) -0.003(2) 0.037(3) 0.0020(19)
C17 0.069(3) 0.065(3) 0.099(5) -0.010(3) 0.037(3) -0.005(2)
C18 0.066(3) 0.077(3) 0.085(4) -0.004(3) 0.038(3) -0.002(3)
C23 0.066(3) 0.067(3) 0.088(4) 0.000(3) 0.023(3) 0.003(2)
C13 0.076(3) 0.076(3) 0.088(4) -0.002(3) 0.041(3) -0.014(3)
C21 0.076(4) 0.078(3) 0.111(5) 0.000(3) 0.045(4) 0.009(3)
C14 0.090(4) 0.075(3) 0.122(6) -0.015(3) 0.059(4) -0.009(3)
C15 0.075(3) 0.076(3) 0.100(5) 0.000(3) 0.049(3) -0.004(3)
C8 0.089(4) 0.083(4) 0.093(5) -0.013(3) 0.052(4) -0.013(3)
C16 0.074(3) 0.081(3) 0.131(6) -0.017(4) 0.055(4) -0.014(3)
C24 0.097(4) 0.070(3) 0.093(5) 0.003(3) 0.032(4) 0.002(3)
C25 0.091(4) 0.084(4) 0.087(5) -0.005(4) 0.027(4) -0.001(3)
C20 0.067(3) 0.083(3) 0.127(6) 0.003(4) 0.045(4) 0.005(3)
C26 0.094(4) 0.084(4) 0.096(5) -0.005(4) 0.033(4) -0.013(3)
C19 0.069(3) 0.080(3) 0.100(5) -0.006(3) 0.037(3) -0.007(3)
C6 0.098(4) 0.098(4) 0.125(6) -0.007(4) 0.061(5) -0.004(3)
C4 0.092(4) 0.112(5) 0.114(6) -0.015(4) 0.059(4) -0.001(3)
C11 0.087(3) 0.072(3) 0.087(4) -0.005(3) 0.049(3) -0.008(2)
C12 0.085(3) 0.070(3) 0.109(5) -0.010(3) 0.049(4) -0.013(3)
C10 0.088(4) 0.073(3) 0.104(5) -0.007(3) 0.054(4) -0.017(3)
C5 0.092(4) 0.112(5) 0.120(6) -0.008(4) 0.061(4) -0.004(4)
C9 0.099(4) 0.098(4) 0.117(6) -0.007(4) 0.060(4) -0.008(3)
N1 0.158(6) 0.180(7) 0.158(7) 0.024(6) 0.105(6) 0.040(5)
B1 0.077(4) 0.066(3) 0.108(6) -0.004(4) 0.042(5) 0.006(3)
C27 0.110(5) 0.096(4) 0.114(6) 0.024(4) 0.026(5) 0.027(4)
C7 0.116(5) 0.111(5) 0.115(6) 0.000(4) 0.059(5) 0.003(4)
C3 0.108(5) 0.139(6) 0.141(8) -0.010(5) 0.066(5) 0.019(4)
C28 0.121(5) 0.118(5) 0.114(6) 0.005(5) 0.051(5) -0.007(4)
C22 0.152(7) 0.067(3) 0.114(6) -0.005(3) -0.014(5) 0.000(3)
C30 0.169(8) 0.137(6) 0.104(7) 0.033(5) 0.045(6) -0.001(6)
C2 0.115(5) 0.177(7) 0.128(7) 0.004(5) 0.075(5) 0.023(5)
C32 0.24(2) 0.105(11) 0.14(2) -0.044(16) -0.01(2) 0.034(14)
C33 0.225(15) 0.131(14) 0.099(17) -0.030(15) 0.034(13) -0.036(11)
C34 0.248(19) 0.152(10) 0.096(12) -0.020(14) 0.048(17) -0.013(11)
C35 0.240(17) 0.208(15) 0.090(16) 0.009(17) 0.042(14) -0.009(12)
C36 0.273(19) 0.210(16) 0.057(13) 0.02(2) 0.011(15) -0.028(15)
C37 0.27(3) 0.264(19) 0.062(13) -0.015(19) -0.05(2) 0.002(17)
C29 0.158(8) 0.120(6) 0.136(9) 0.026(6) 0.028(7) 0.018(5)
C1 0.135(7) 0.196(10) 0.144(9) -0.009(7) 0.090(7) 0.027(6)
C31 0.143(11) 0.141(11) 0.052(8) 0.017(7) 0.027(8) 0.051(9)

loop_
_atom_type_symbol
_atom_type_description
_atom_type_scat_dispersion_real
_atom_type_scat_dispersion_imag
_atom_type_scat_source
C C 0.0181 0.0091 'International Tables Vol C Tables 4.2.6.8 and 6.1.1.4'
H H 0.0000 0.0000 'International Tables Vol C Tables 4.2.6.8 and 6.1.1.4'
B B 0.0090 0.0039 'International Tables Vol C Tables 4.2.6.8 and 6.1.1.4'
N N 0.0311 0.0180 'International Tables Vol C Tables 4.2.6.8 and 6.1.1.4'
O O 0.0492 0.0322 'International Tables Vol C Tables 4.2.6.8 and 6.1.1.4'
S S 0.3331 0.5567 'International Tables Vol C Tables 4.2.6.8 and 6.1.1.4'

loop_
_geom_angle_atom_site_label_1
_geom_angle_atom_site_label_2
_geom_angle_atom_site_label_3
_geom_angle
_geom_angle_site_symmetry_1
_geom_angle_site_symmetry_3
_geom_angle_publ_flag
C10 S1 C11 95.1(3) . . ?
C11 S2 C12 96.2(3) . . ?
C26 O1 B1 106.0(4) . . ?
C25 O2 B1 106.5(5) . . ?
C21 N2 B1 120.0(4) . . ?
C19 N2 C21 118.4(4) . . ?
C19 N2 B1 120.8(4) . . ?
C18 C17 C16 119.1(4) . . ?
C18 C17 C19 118.7(4) . . ?
C19 C17 C16 122.2(5) . . ?
C17 C18 C15 119.4(4) . . ?
C17 C18 C20 117.2(4) . . ?
C15 C18 C20 123.4(5) . . ?
C24 C23 B1 121.0(5) . . ?
C24 C23 C22 114.4(6) . . ?
C22 C23 B1 124.2(5) . . ?
C14 C13 C12 120.5(5) . . ?
C15 C13 C14 119.3(4) . . ?
C15 C13 C12 120.2(4) . . ?
N2 C21 H21 118.5 . . ?
N2 C21 C20 123.1(5) . . ?
C20 C21 H21 118.5 . . ?
C13 C14 H14 119.7 . . ?
C16 C14 C13 120.6(5) . . ?
C16 C14 H14 119.7 . . ?
C18 C15 H15 119.2 . . ?
C13 C15 C18 121.5(5) . . ?
C13 C15 H15 119.2 . . ?
C6 C8 C10 121.2(6) . . ?
C6 C8 C9 120.3(6) . . ?
C9 C8 C10 118.5(5) . . ?
C17 C16 H16 120.0 . . ?
C14 C16 C17 120.0(5) . . ?
C14 C16 H16 120.0 . . ?
C23 C24 C24 122.7(3) . 2_756 ?
C23 C24 H24 118.7 . . ?
C24 C24 H24 118.7 2_756 . ?
O2 C25 C26 110.5(6) . . ?
C27 C25 O2 128.2(7) . . ?
C27 C25 C26 121.2(7) . . ?
C18 C20 H20 120.2 . . ?
C21 C20 C18 119.7(5) . . ?
C21 C20 H20 120.2 . . ?
C25 C26 O1 110.6(6) . . ?
C25 C26 C28 123.7(7) . . ?
C28 C26 O1 125.6(7) . . ?
N2 C19 C17 122.8(5) . . ?
N2 C19 H19 118.6 . . ?
C17 C19 H19 118.6 . . ?
C8 C6 H6 119.3 . . ?
C8 C6 C4 121.4(7) . . ?
C4 C6 H6 119.3 . . ?
C5 C4 C6 116.3(6) . . ?
C3 C4 C6 125.3(7) . . ?
C3 C4 C5 118.4(7) . . ?
S2 C11 S1 114.5(3) . . ?
C11 C11 S1 121.1(6) 3_656 . ?
C11 C11 S2 124.4(6) 3_656 . ?
C13 C12 S2 113.9(4) . . ?
C10 C12 S2 117.1(4) . . ?
C10 C12 C13 129.0(5) . . ?
C8 C10 S1 114.7(4) . . ?
C12 C10 S1 116.8(4) . . ?
C12 C10 C8 128.5(5) . . ?
C4 C5 C2 117.0(6) . . ?
C7 C5 C4 121.1(7) . . ?
C7 C5 C2 121.9(7) . . ?
C8 C9 H9 120.2 . . ?
C7 C9 C8 119.7(6) . . ?
C7 C9 H9 120.2 . . ?
C2 N1 C1 116.6(8) . . ?
O1 B1 O2 105.8(5) . . ?
O1 B1 N2 106.1(5) . . ?
O1 B1 C23 114.3(4) . . ?
O2 B1 N2 106.9(4) . . ?
O2 B1 C23 115.5(5) . . ?
C23 B1 N2 107.6(5) . . ?
C25 C27 H27 120.9 . . ?
C29 C27 C25 118.2(8) . . ?
C29 C27 H27 120.9 . . ?
C5 C7 H7 119.5 . . ?
C9 C7 C5 121.0(7) . . ?
C9 C7 H7 119.5 . . ?
C4 C3 H3 120.7 . . ?
C4 C3 C1 118.7(8) . . ?
C1 C3 H3 120.7 . . ?
C26 C28 H28 123.1 . . ?
C26 C28 C30 113.7(7) . . ?
C30 C28 H28 123.1 . . ?
C23 C22 C22 122.8(4) . 2_756 ?
C23 C22 H22 118.6 . . ?
C22 C22 H22 118.6 2_756 . ?
C28 C30 H30 119.0 . . ?
C29 C30 C28 121.9(8) . . ?
C29 C30 H30 119.0 . . ?
C5 C2 H2 118.1 . . ?
N1 C2 C5 123.8(8) . . ?
N1 C2 H2 118.1 . . ?
C33 C32 C37 120.0 . . ?
C33 C32 C31 114.3(16) . . ?
C37 C32 C31 124.4(15) . . ?
C32 C33 H33 120.0 . . ?
C34 C33 C32 120.0 . . ?
C34 C33 H33 120.0 . . ?
C33 C34 H34 120.0 . . ?
C35 C34 C33 120.0 . . ?
C35 C34 H34 120.0 . . ?
C34 C35 H35 120.0 . . ?
C36 C35 C34 120.0 . . ?
C36 C35 H35 120.0 . . ?
C35 C36 H36 120.0 . . ?
C35 C36 C37 120.0 . . ?
C37 C36 H36 120.0 . . ?
C32 C37 H37 120.0 . . ?
C36 C37 C32 120.0 . . ?
C36 C37 H37 120.0 . . ?
C27 C29 C30 121.2(8) . . ?
C27 C29 H29 119.4 . . ?
C30 C29 H29 119.4 . . ?
N1 C1 C3 125.5(8) . . ?
N1 C1 H1 117.3 . . ?
C3 C1 H1 117.3 . . ?
C32 C31 H31A 109.5 . . ?
C32 C31 H31B 109.5 . . ?
C32 C31 H31C 109.5 . . ?
H31A C31 H31B 109.5 . . ?
H31A C31 H31C 109.5 . . ?
H31B C31 H31C 109.5 . . ?

loop_
_geom_bond_atom_site_label_1
_geom_bond_atom_site_label_2
_geom_bond_distance
_geom_bond_site_symmetry_2
_geom_bond_publ_flag
S1 C11 1.762(6) . ?
S1 C10 1.756(5) . ?
S2 C11 1.726(5) . ?
S2 C12 1.742(6) . ?
O1 C26 1.393(7) . ?
O1 B1 1.460(8) . ?
O2 C25 1.371(7) . ?
O2 B1 1.475(7) . ?
N2 C21 1.347(6) . ?
N2 C19 1.314(6) . ?
N2 B1 1.637(7) . ?
C17 C18 1.396(7) . ?
C17 C16 1.418(7) . ?
C17 C19 1.398(6) . ?
C18 C15 1.398(6) . ?
C18 C20 1.404(7) . ?
C23 C24 1.365(7) . ?
C23 B1 1.590(9) . ?
C23 C22 1.366(7) . ?
C13 C14 1.420(7) . ?
C13 C15 1.352(7) . ?
C13 C12 1.467(6) . ?
C21 H21 0.9300 . ?
C21 C20 1.352(7) . ?
C14 H14 0.9300 . ?
C14 C16 1.358(6) . ?
C15 H15 0.9300 . ?
C8 C6 1.330(7) . ?
C8 C10 1.491(8) . ?
C8 C9 1.432(8) . ?
C16 H16 0.9300 . ?
C24 C24 1.385(11) 2_756 ?
C24 H24 0.9300 . ?
C25 C26 1.371(8) . ?
C25 C27 1.361(8) . ?
C20 H20 0.9300 . ?
C26 C28 1.380(9) . ?
C19 H19 0.9300 . ?
C6 H6 0.9300 . ?
C6 C4 1.434(9) . ?
C4 C5 1.433(9) . ?
C4 C3 1.368(8) . ?
C11 C11 1.325(10) 3_656 ?
C12 C10 1.348(7) . ?
C5 C7 1.361(8) . ?
C5 C2 1.443(10) . ?
C9 H9 0.9300 . ?
C9 C7 1.355(8) . ?
N1 C2 1.294(9) . ?
N1 C1 1.363(10) . ?
C27 H27 0.9300 . ?
C27 C29 1.355(10) . ?
C7 H7 0.9300 . ?
C3 H3 0.9300 . ?
C3 C1 1.372(12) . ?
C28 H28 0.9300 . ?
C28 C30 1.421(10) . ?
C22 C22 1.377(13) 2_756 ?
C22 H22 0.9300 . ?
C30 H30 0.9300 . ?
C30 C29 1.390(11) . ?
C2 H2 0.9300 . ?
C32 C33 1.3900 . ?
C32 C37 1.3900 . ?
C32 C31 1.42(2) . ?
C33 H33 0.9300 . ?
C33 C34 1.3900 . ?
C34 H34 0.9300 . ?
C34 C35 1.3900 . ?
C35 H35 0.9300 . ?
C35 C36 1.3900 . ?
C36 H36 0.9300 . ?
C36 C37 1.3900 . ?
C37 H37 0.9300 . ?
C29 H29 0.9300 . ?
C1 H1 0.9300 . ?
C31 H31A 0.9600 . ?
C31 H31B 0.9600 . ?
C31 H31C 0.9600 . ?

loop_
_geom_torsion_atom_site_label_1
_geom_torsion_atom_site_label_2
_geom_torsion_atom_site_label_3
_geom_torsion_atom_site_label_4
_geom_torsion
_geom_torsion_site_symmetry_1
_geom_torsion_site_symmetry_2
_geom_torsion_site_symmetry_3
_geom_torsion_site_symmetry_4
_geom_torsion_publ_flag
S2 C12 C10 S1 -0.5(6) . . . . ?
S2 C12 C10 C8 176.6(5) . . . . ?
O1 C26 C28 C30 -177.5(6) . . . . ?
O2 C25 C26 O1 0.3(6) . . . . ?
O2 C25 C26 C28 -178.1(5) . . . . ?
O2 C25 C27 C29 177.2(6) . . . . ?
N2 C21 C20 C18 2.0(10) . . . . ?
C17 C18 C15 C13 1.3(9) . . . . ?
C17 C18 C20 C21 -0.1(9) . . . . ?
C18 C17 C16 C14 2.5(9) . . . . ?
C18 C17 C19 N2 2.6(9) . . . . ?
C13 C14 C16 C17 -0.1(10) . . . . ?
C13 C12 C10 S1 177.9(5) . . . . ?
C13 C12 C10 C8 -5.0(10) . . . . ?
C21 N2 C19 C17 -0.9(9) . . . . ?
C21 N2 B1 O1 -149.1(5) . . . . ?
C21 N2 B1 O2 -36.5(7) . . . . ?
C21 N2 B1 C23 88.1(6) . . . . ?
C14 C13 C15 C18 1.2(9) . . . . ?
C14 C13 C12 S2 139.3(5) . . . . ?
C14 C13 C12 C10 -39.1(9) . . . . ?
C15 C18 C20 C21 -179.1(6) . . . . ?
C15 C13 C14 C16 -1.8(9) . . . . ?
C15 C13 C12 S2 -39.7(7) . . . . ?
C15 C13 C12 C10 141.8(6) . . . . ?
C8 C6 C4 C5 2.0(9) . . . . ?
C8 C6 C4 C3 -179.1(6) . . . . ?
C8 C9 C7 C5 2.5(10) . . . . ?
C16 C17 C18 C15 -3.1(9) . . . . ?
C16 C17 C18 C20 177.8(6) . . . . ?
C16 C17 C19 N2 -177.2(6) . . . . ?
C24 C23 B1 O1 76.7(6) . . . . ?
C24 C23 B1 O2 -46.4(7) . . . . ?
C24 C23 B1 N2 -165.7(5) . . . . ?
C24 C23 C22 C22 2.7(14) . . . 2_756 ?
C25 O2 B1 O1 7.3(6) . . . . ?
C25 O2 B1 N2 -105.5(5) . . . . ?
C25 O2 B1 C23 134.8(5) . . . . ?
C25 C26 C28 C30 0.6(10) . . . . ?
C25 C27 C29 C30 0.1(12) . . . . ?
C20 C18 C15 C13 -179.7(6) . . . . ?
C26 O1 B1 O2 -7.0(5) . . . . ?
C26 O1 B1 N2 106.3(5) . . . . ?
C26 O1 B1 C23 -135.2(4) . . . . ?
C26 C25 C27 C29 0.4(10) . . . . ?
C26 C28 C30 C29 -0.2(11) . . . . ?
C19 N2 C21 C20 -1.5(9) . . . . ?
C19 N2 B1 O1 40.8(7) . . . . ?
C19 N2 B1 O2 153.4(5) . . . . ?
C19 N2 B1 C23 -82.0(6) . . . . ?
C19 C17 C18 C15 177.0(5) . . . . ?
C19 C17 C18 C20 -2.1(8) . . . . ?
C19 C17 C16 C14 -177.6(6) . . . . ?
C6 C8 C10 S1 -42.4(7) . . . . ?
C6 C8 C10 C12 140.5(6) . . . . ?
C6 C8 C9 C7 -4.4(9) . . . . ?
C6 C4 C5 C7 -3.9(10) . . . . ?
C6 C4 C5 C2 176.6(6) . . . . ?
C6 C4 C3 C1 -176.7(7) . . . . ?
C4 C5 C7 C9 1.6(10) . . . . ?
C4 C5 C2 N1 0.9(11) . . . . ?
C4 C3 C1 N1 -0.4(14) . . . . ?
C11 S1 C10 C8 -174.5(4) . . . . ?
C11 S1 C10 C12 3.0(5) . . . . ?
C11 S2 C12 C13 179.1(4) . . . . ?
C11 S2 C12 C10 -2.3(5) . . . . ?
C12 S2 C11 S1 4.3(4) . . . . ?
C12 S2 C11 C11 -176.3(7) . . . 3_656 ?
C12 C13 C14 C16 179.1(6) . . . . ?
C12 C13 C15 C18 -179.7(5) . . . . ?
C10 S1 C11 S2 -4.5(4) . . . . ?
C10 S1 C11 C11 176.1(7) . . . 3_656 ?
C10 C8 C6 C4 -179.1(5) . . . . ?
C10 C8 C9 C7 176.6(5) . . . . ?
C5 C4 C3 C1 2.2(11) . . . . ?
C9 C8 C6 C4 2.0(9) . . . . ?
C9 C8 C10 S1 136.6(5) . . . . ?
C9 C8 C10 C12 -40.5(9) . . . . ?
B1 O1 C26 C25 4.4(6) . . . . ?
B1 O1 C26 C28 -177.2(6) . . . . ?
B1 O2 C25 C26 -4.8(6) . . . . ?
B1 O2 C25 C27 178.1(6) . . . . ?
B1 N2 C21 C20 -171.8(6) . . . . ?
B1 N2 C19 C17 169.4(5) . . . . ?
B1 C23 C24 C24 -176.7(6) . . . 2_756 ?
B1 C23 C22 C22 176.2(9) . . . 2_756 ?
C27 C25 C26 O1 177.7(5) . . . . ?
C27 C25 C26 C28 -0.8(10) . . . . ?
C7 C5 C2 N1 -178.6(8) . . . . ?
C3 C4 C5 C7 177.1(6) . . . . ?
C3 C4 C5 C2 -2.4(10) . . . . ?
C28 C30 C29 C27 -0.2(14) . . . . ?
C22 C23 C24 C24 -3.0(10) . . . 2_756 ?
C22 C23 B1 O1 -96.4(7) . . . . ?
C22 C23 B1 O2 140.4(6) . . . . ?
C22 C23 B1 N2 21.1(8) . . . . ?
C2 C5 C7 C9 -178.9(6) . . . . ?
C2 N1 C1 C3 -1.2(15) . . . . ?
C32 C33 C34 C35 0.0 . . . . ?
C33 C32 C37 C36 0.0 . . . . ?
C33 C34 C35 C36 0.0 . . . . ?
C34 C35 C36 C37 0.0 . . . . ?
C35 C36 C37 C32 0.0 . . . . ?
C37 C32 C33 C34 0.0 . . . . ?
C1 N1 C2 C5 0.8(13) . . . . ?
C31 C32 C33 C34 168(2) . . . . ?
C31 C32 C37 C36 -166(3) . . . . ?
